data_3500023
loop_
_publ_author_name
'Marilyn Olmstead'

_publ_section_title
;
 Cadmium Sulfate 8/3 hydrate
;
_journal_name_full 'Personal communication to COD'
_journal_year 2015
_chemical_formula_moiety 'Cd3 H12 O18 S3, 2(H2 O)'
_chemical_formula_sum 'Cd3 H16 O20 S3'
_chemical_formula_weight 769.51
_space_group_crystal_system monoclinic
_space_group_IT_number 15
_space_group_name_Hall '-C 2yc'
_space_group_name_H-M_alt 'C 1 2/c 1'
_symmetry_space_group_name_Hall '-C 2yc'
_symmetry_space_group_name_H-M 'C 1 2/c 1'
_atom_sites_solution_hydrogens difmap
_audit_creation_method SHELXL-2014/7
_cell_angle_alpha 90
_cell_angle_beta 97.488(2)
_cell_angle_gamma 90
_cell_formula_units_Z 4
_cell_length_a 14.7968(14)
_cell_length_b 11.8592(11)
_cell_length_c 9.4389(9)
_cell_measurement_reflns_used 9994
_cell_measurement_temperature 90(2)
_cell_measurement_theta_max 31.2
_cell_measurement_theta_min 2.75
_cell_volume 1642.2(3)
_computing_cell_refinement 'SAINT (Bruker, 2012)'
_computing_data_collection 'Apex2 (Bruker, 2012)'
_computing_data_reduction 'SAINT (Bruker, 2012)'
_computing_publication_material 'SHELXL-2014/7 (Sheldrick, 2014)'
_computing_structure_refinement 'SHELXL-2014/7 (Sheldrick, 2014)'
_computing_structure_solution 'SHELXS (Sheldrick, 2008)'
_diffrn_ambient_temperature 90(2)
_diffrn_detector_area_resol_mean 8.3
_diffrn_measured_fraction_theta_full 1.000
_diffrn_measured_fraction_theta_max 1.000
_diffrn_measurement_device_type 'Bruker Apex DUO'
_diffrn_measurement_method \w
_diffrn_radiation_type MoK\a
_diffrn_radiation_wavelength 0.71073
_diffrn_reflns_av_R_equivalents 0.0198
_diffrn_reflns_av_unetI/netI 0.0140
_diffrn_reflns_Laue_measured_fraction_full 1.000
_diffrn_reflns_Laue_measured_fraction_max 1.000
_diffrn_reflns_limit_h_max 21
_diffrn_reflns_limit_h_min -21
_diffrn_reflns_limit_k_max 16
_diffrn_reflns_limit_k_min -16
_diffrn_reflns_limit_l_max 13
_diffrn_reflns_limit_l_min -13
_diffrn_reflns_number 13172
_diffrn_reflns_point_group_measured_fraction_full 1.000
_diffrn_reflns_point_group_measured_fraction_max 1.000
_diffrn_reflns_theta_full 25.242
_diffrn_reflns_theta_max 30.507
_diffrn_reflns_theta_min 2.208
_diffrn_source 'fine focus sealed tube'
_exptl_absorpt_coefficient_mu 4.335
_exptl_absorpt_correction_T_max 0.363
_exptl_absorpt_correction_T_min 0.263
_exptl_absorpt_correction_type multi-scan
_exptl_absorpt_process_details 'SADABS (Sheldrick, 2008)'
_exptl_crystal_colour colorless
_exptl_crystal_density_diffrn 3.112
_exptl_crystal_description parallelepiped
_exptl_crystal_F_000 1472
_exptl_crystal_size_max 0.420
_exptl_crystal_size_mid 0.150
_exptl_crystal_size_min 0.130
_geom_special_details
;
 All esds (except the esd in the dihedral angle between two l.s. planes)
 are estimated using the full covariance matrix.  The cell esds are taken
 into account individually in the estimation of esds in distances, angles
 and torsion angles; correlations between esds in cell parameters are only
 used when they are defined by crystal symmetry.  An approximate (isotropic)
 treatment of cell esds is used for estimating esds involving l.s. planes.
;
_refine_diff_density_max 0.496
_refine_diff_density_min -0.456
_refine_diff_density_rms 0.087
_refine_ls_extinction_coef 0.00200(6)
_refine_ls_extinction_expression Fc^*^=kFc[1+0.001xFc^2^\l^3^/sin(2\q)]^-1/4^
_refine_ls_extinction_method 'SHELXL-2014/7 (Sheldrick 2014'
_refine_ls_goodness_of_fit_ref 1.194
_refine_ls_hydrogen_treatment refall
_refine_ls_matrix_type full
_refine_ls_number_parameters 152
_refine_ls_number_reflns 2511
_refine_ls_number_restraints 12
_refine_ls_restrained_S_all 1.211
_refine_ls_R_factor_all 0.0130
_refine_ls_R_factor_gt 0.0126
_refine_ls_shift/su_max 0.001
_refine_ls_shift/su_mean 0.000
_refine_ls_structure_factor_coef Fsqd
_refine_ls_weighting_details 'w=1/[\s^2^(Fo^2^)+(0.0083P)^2^+2.8147P] where P=(Fo^2^+2Fc^2^)/3'
_refine_ls_weighting_scheme calc
_refine_ls_wR_factor_gt 0.0295
_refine_ls_wR_factor_ref 0.0297
_reflns_Friedel_coverage 0.000
_reflns_Friedel_fraction_full .
_reflns_Friedel_fraction_max .
_reflns_number_gt 2470
_reflns_number_total 2511
_reflns_special_details
;
 Reflections were merged by SHELXL according to the crystal
 class for the calculation of statistics and refinement.
 
 _reflns_Friedel_fraction is defined as the number of unique
 Friedel pairs measured divided by the number that would be
 possible theoretically, ignoring centric projections and
 systematic absences.
;
_reflns_threshold_expression 'I > 2\s(I)'
_cod_data_source_file mn2149.cif
_cod_data_source_block mn2149
_cod_database_code 3500023
_cod_database_fobs_code 3500023
_shelx_shelxl_version_number 2014/7
_shelx_space_group_comment
;
The symmetry employed for this shelxl refinement is uniquely defined
by the following loop, which should always be used as a source of
symmetry information in preference to the above space-group names.
They are only intended as comments.
;
_shelx_estimated_absorpt_t_min 0.263
_shelx_estimated_absorpt_t_max 0.603

loop_
_space_group_symop_operation_xyz
'x, y, z'
'-x, y, -z+1/2'
'x+1/2, y+1/2, z'
'-x+1/2, y+1/2, -z+1/2'
'-x, -y, -z'
'x, -y, z-1/2'
'-x+1/2, -y+1/2, -z'
'x+1/2, -y+1/2, z-1/2'

loop_
_atom_site_label
_atom_site_type_symbol
_atom_site_fract_x
_atom_site_fract_y
_atom_site_fract_z
_atom_site_U_iso_or_equiv
_atom_site_adp_type
_atom_site_occupancy
_atom_site_site_symmetry_order
_atom_site_calc_flag
_atom_site_refinement_flags_posn
_atom_site_refinement_flags_adp
_atom_site_refinement_flags_occupancy
_atom_site_disorder_assembly
_atom_site_disorder_group
Cd1 Cd 0.15508(2) 0.40582(2) 0.03593(2) 0.00596(4) Uani 1 1 d . . . . .
Cd2 Cd 0.0000 -0.05596(2) 0.2500 0.00581(4) Uani 1 2 d S T P . .
S1 S 0.0000 0.50851(4) 0.2500 0.00498(8) Uani 1 2 d S T P . .
O1 O 0.02506(7) 0.43498(9) 0.13422(11) 0.00807(19) Uani 1 1 d . . . . .
O2 O -0.07824(7) 0.58062(9) 0.19395(11) 0.00794(19) Uani 1 1 d . . . . .
S2 S 0.12952(2) 0.11714(3) 0.05724(4) 0.00507(6) Uani 1 1 d . . . . .
O3 O 0.10406(7) 0.02764(9) -0.05095(11) 0.00823(19) Uani 1 1 d . . . . .
O4 O 0.09965(7) 0.22732(9) -0.00401(12) 0.00881(19) Uani 1 1 d . . . . .
O5 O 0.08469(7) 0.09376(9) 0.18583(11) 0.0085(2) Uani 1 1 d . . . . .
O6 O 0.22959(7) 0.11647(9) 0.09932(11) 0.00841(19) Uani 1 1 d . . . . .
O7 O 0.09394(7) 0.19509(9) 0.68224(12) 0.00872(19) Uani 1 1 d D . . . .
H7A H 0.0889(19) 0.211(2) 0.5853(18) 0.036(7) Uiso 1 1 d D . . . .
H7B H 0.0883(18) 0.2616(17) 0.732(2) 0.034(7) Uiso 1 1 d D . . . .
O8 O 0.27620(8) 0.07513(9) 0.40106(12) 0.0100(2) Uani 1 1 d D . . . .
H8A H 0.2157(13) 0.064(3) 0.413(3) 0.050(9) Uiso 1 1 d D . . . .
H8B H 0.2770(18) 0.083(2) 0.3045(18) 0.034(7) Uiso 1 1 d D . . . .
O9 O 0.22141(8) 0.35926(10) 0.25997(12) 0.0111(2) Uani 1 1 d D . . . .
H9A H 0.2817(12) 0.335(2) 0.278(3) 0.037(7) Uiso 1 1 d D . . . .
H9B H 0.1864(16) 0.318(2) 0.318(3) 0.042(8) Uiso 1 1 d D . . . .
O10 O 0.09503(8) 0.25121(9) 0.40686(12) 0.0097(2) Uani 1 1 d D . . . .
H10A H 0.0830(18) 0.1941(18) 0.339(3) 0.036(7) Uiso 1 1 d D . . . .
H10B H 0.0500(17) 0.306(2) 0.396(3) 0.046(8) Uiso 1 1 d D . . . .

loop_
_atom_site_aniso_label
_atom_site_aniso_U_11
_atom_site_aniso_U_22
_atom_site_aniso_U_33
_atom_site_aniso_U_23
_atom_site_aniso_U_13
_atom_site_aniso_U_12
Cd1 0.00541(5) 0.00683(5) 0.00578(5) -0.00021(3) 0.00123(3) -0.00021(3)
Cd2 0.00550(7) 0.00605(7) 0.00583(7) 0.000 0.00056(5) 0.000
S1 0.00483(19) 0.00538(19) 0.00477(19) 0.000 0.00082(15) 0.000
O1 0.0082(5) 0.0091(5) 0.0076(4) -0.0023(4) 0.0034(4) -0.0002(4)
O2 0.0069(5) 0.0087(5) 0.0079(5) 0.0004(4) -0.0002(4) 0.0027(4)
S2 0.00504(14) 0.00536(14) 0.00487(14) 0.00012(11) 0.00092(11) -0.00015(11)
O3 0.0095(5) 0.0079(5) 0.0068(5) -0.0017(4) -0.0009(4) 0.0006(4)
O4 0.0105(5) 0.0059(5) 0.0096(5) 0.0018(4) -0.0004(4) 0.0004(4)
O5 0.0096(5) 0.0100(5) 0.0069(5) -0.0001(4) 0.0045(4) -0.0025(4)
O6 0.0051(4) 0.0127(5) 0.0075(5) -0.0006(4) 0.0009(4) 0.0005(4)
O7 0.0092(5) 0.0092(5) 0.0079(5) 0.0002(4) 0.0014(4) -0.0003(4)
O8 0.0104(5) 0.0104(5) 0.0093(5) 0.0012(4) 0.0018(4) 0.0009(4)
O9 0.0092(5) 0.0147(5) 0.0091(5) 0.0027(4) 0.0009(4) 0.0004(4)
O10 0.0101(5) 0.0095(5) 0.0094(5) -0.0006(4) 0.0013(4) 0.0006(4)

loop_
_atom_type_symbol
_atom_type_description
_atom_type_scat_dispersion_real
_atom_type_scat_dispersion_imag
_atom_type_scat_source
O O 0.0106 0.0060 'International Tables Vol C Tables 4.2.6.8 and 6.1.1.4'
H H 0.0000 0.0000 'International Tables Vol C Tables 4.2.6.8 and 6.1.1.4'
S S 0.1246 0.1234 'International Tables Vol C Tables 4.2.6.8 and 6.1.1.4'
Cd Cd -0.8075 1.2024 'International Tables Vol C Tables 4.2.6.8 and 6.1.1.4'

loop_
_geom_angle_atom_site_label_1
_geom_angle_atom_site_label_2
_geom_angle_atom_site_label_3
_geom_angle
_geom_angle_site_symmetry_1
_geom_angle_site_symmetry_3
O1 Cd1 O6 170.03(4) . 7
O1 Cd1 O9 86.74(4) . .
O6 Cd1 O9 103.21(4) 7 .
O1 Cd1 O4 84.46(4) . .
O6 Cd1 O4 94.54(4) 7 .
O9 Cd1 O4 91.75(4) . .
O1 Cd1 O8 97.55(4) . 4
O6 Cd1 O8 84.70(4) 7 4
O9 Cd1 O8 81.30(4) . 4
O4 Cd1 O8 172.62(4) . 4
O1 Cd1 O2 91.92(4) . 5_565
O6 Cd1 O2 78.19(4) 7 5_565
O9 Cd1 O2 169.52(4) . 5_565
O4 Cd1 O2 77.77(4) . 5_565
O8 Cd1 O2 109.17(4) 4 5_565
O3 Cd2 O3 163.15(5) 5 6_556
O3 Cd2 O5 90.10(4) 5 .
O3 Cd2 O5 76.82(4) 6_556 .
O3 Cd2 O5 76.82(4) 5 2
O3 Cd2 O5 90.11(4) 6_556 2
O5 Cd2 O5 78.90(5) . 2
O3 Cd2 O7 88.13(4) 5 5_556
O3 Cd2 O7 104.05(4) 6_556 5_556
O5 Cd2 O7 175.22(4) . 5_556
O5 Cd2 O7 96.36(4) 2 5_556
O3 Cd2 O7 104.05(4) 5 6
O3 Cd2 O7 88.13(4) 6_556 6
O5 Cd2 O7 96.36(4) . 6
O5 Cd2 O7 175.22(4) 2 6
O7 Cd2 O7 88.38(6) 5_556 6
O2 S1 O2 109.43(9) . 2
O2 S1 O1 109.60(6) . .
O2 S1 O1 110.13(6) 2 .
O2 S1 O1 110.13(6) . 2
O2 S1 O1 109.60(6) 2 2
O1 S1 O1 107.94(9) . 2
S1 O1 Cd1 134.27(6) . .
S1 O2 Cd1 129.74(6) . 5_565
O4 S2 O6 110.37(6) . .
O4 S2 O5 110.10(6) . .
O6 S2 O5 108.51(6) . .
O4 S2 O3 109.11(6) . .
O6 S2 O3 109.57(6) . .
O5 S2 O3 109.16(6) . .
S2 O3 Cd2 122.75(6) . 5
S2 O4 Cd1 132.41(6) . .
S2 O5 Cd2 132.62(6) . .
S2 O6 Cd1 130.26(6) . 7
Cd2 O7 H7A 116.4(17) 5_556 .
Cd2 O7 H7B 111.8(17) 5_556 .
H7A O7 H7B 109(2) . .
Cd1 O8 H8A 105(2) 4_545 .
Cd1 O8 H8B 106.5(17) 4_545 .
H8A O8 H8B 106(2) . .
Cd1 O9 H9A 122.1(17) . .
Cd1 O9 H9B 117.5(17) . .
H9A O9 H9B 109(2) . .
H10A O10 H10B 111(2) . .

loop_
_geom_bond_atom_site_label_1
_geom_bond_atom_site_label_2
_geom_bond_distance
_geom_bond_site_symmetry_2
Cd1 O1 2.2687(11) .
Cd1 O6 2.2759(11) 7
Cd1 O9 2.2802(11) .
Cd1 O4 2.2837(11) .
Cd1 O8 2.2938(11) 4
Cd1 O2 2.3203(11) 5_565
Cd2 O3 2.2933(11) 5
Cd2 O3 2.2933(11) 6_556
Cd2 O5 2.2995(11) .
Cd2 O5 2.2995(11) 2
Cd2 O7 2.3012(11) 5_556
Cd2 O7 2.3012(11) 6
S1 O2 1.4804(11) .
S1 O2 1.4804(11) 2
S1 O1 1.4825(11) .
S1 O1 1.4825(11) 2
O2 Cd1 2.3203(11) 5_565
S2 O4 1.4732(11) .
S2 O6 1.4823(11) .
S2 O5 1.4832(11) .
S2 O3 1.4870(11) .
O3 Cd2 2.2933(11) 5
O6 Cd1 2.2758(11) 7
O7 Cd2 2.3011(11) 5_556
O7 H7A 0.928(16) .
O7 H7B 0.927(16) .
O8 Cd1 2.2939(11) 4_545
O8 H8A 0.925(17) .
O8 H8B 0.918(16) .
O9 H9A 0.934(16) .
O9 H9B 0.935(17) .
O10 H10A 0.930(16) .
O10 H10B 0.930(17) .

loop_
_geom_hbond_atom_site_label_D
_geom_hbond_atom_site_label_H
_geom_hbond_atom_site_label_A
_geom_hbond_distance_DH
_geom_hbond_distance_HA
_geom_hbond_distance_DA
_geom_hbond_angle_DHA
_geom_hbond_site_symmetry_A
O7 H7A O10 0.928(16) 1.764(17) 2.6852(16) 171(3) .
O7 H7B S1 0.927(16) 3.04(2) 3.8637(12) 149(2) 5_566
O7 H7B O2 0.927(16) 2.010(17) 2.9267(16) 170(2) 5_566
O7 H7B O4 0.927(16) 2.51(2) 2.9763(16) 111.5(19) 1_556
O8 H8A S2 0.925(17) 2.93(3) 3.5941(12) 130(2) 6_556
O8 H8A O3 0.925(17) 2.05(2) 2.9119(16) 155(3) 6_556
O8 H8A O5 0.925(17) 2.72(3) 3.2720(16) 119(2) .
O8 H8B O2 0.918(16) 2.50(2) 3.0923(16) 122(2) 3_545
O8 H8B S2 0.918(16) 3.01(2) 3.6952(12) 133(2) .
O8 H8B O6 0.918(16) 2.012(19) 2.8836(15) 158(2) .
O9 H9A O7 0.934(16) 1.863(17) 2.7909(16) 173(3) 7_556
O9 H9B O10 0.935(17) 1.862(17) 2.7816(16) 167(2) .
O10 H10A S2 0.930(16) 2.98(2) 3.7573(12) 142(2) .
O10 H10A O5 0.930(16) 1.879(17) 2.7892(15) 166(3) .
O10 H10A O5 0.930(16) 2.73(3) 3.2737(16) 118(2) 2
O10 H10B S1 0.930(17) 2.81(2) 3.5969(12) 143(2) .
O10 H10B O1 0.930(17) 1.887(17) 2.8068(16) 170(3) 2
O10 H10B O4 0.930(17) 2.72(3) 3.1476(16) 109(2) 2

loop_
_geom_torsion_atom_site_label_1
_geom_torsion_atom_site_label_2
_geom_torsion_atom_site_label_3
_geom_torsion_atom_site_label_4
_geom_torsion
_geom_torsion_site_symmetry_1
_geom_torsion_site_symmetry_2
_geom_torsion_site_symmetry_3
_geom_torsion_site_symmetry_4
O2 S1 O1 Cd1 123.58(9) . . . .
O2 S1 O1 Cd1 3.14(11) 2 . . .
O1 S1 O1 Cd1 -116.47(10) 2 . . .
O2 S1 O2 Cd1 118.54(9) 2 . . 5_565
O1 S1 O2 Cd1 -2.32(10) . . . 5_565
O1 S1 O2 Cd1 -120.92(8) 2 . . 5_565
O4 S2 O3 Cd2 -16.08(9) . . . 5
O6 S2 O3 Cd2 -137.01(7) . . . 5
O5 S2 O3 Cd2 104.29(8) . . . 5
O6 S2 O4 Cd1 -30.12(11) . . . .
O5 S2 O4 Cd1 89.65(9) . . . .
O3 S2 O4 Cd1 -150.57(8) . . . .
O4 S2 O5 Cd2 126.35(8) . . . .
O6 S2 O5 Cd2 -112.76(9) . . . .
O3 S2 O5 Cd2 6.60(11) . . . .
O4 S2 O6 Cd1 -79.24(9) . . . 7
O5 S2 O6 Cd1 160.04(7) . . . 7
O3 S2 O6 Cd1 40.93(10) . . . 7
